data_2229415
loop_
_publ_author_name
'Shou, Ling-Gao'
'Li, Mei-Chao'

_publ_section_title
;
 Morpholinium 4-amino-5-methoxy-2-methylbenzensulfonate
;
_journal_coeditor_code IS2665
_journal_issue 3
_journal_name_full 'Acta Crystallographica Section E'
_journal_page_first o631
_journal_paper_doi 10.1107/S1600536811003722
_journal_volume 67
_journal_year 2011
_chemical_formula_iupac 'C4 H10 N O +, C8 H10 N O4 S -'
_chemical_formula_moiety 'C4 H10 N O +, C8 H10 N O4 S -'
_chemical_formula_sum 'C12 H20 N2 O5 S'
_chemical_formula_weight 304.37
_chemical_melting_point 467
_chemical_name_systematic
;
Morpholinium 4-amino-5-methoxy-2-methylbenzensulfonate
;
_space_group_IT_number 14
_symmetry_cell_setting monoclinic
_symmetry_space_group_name_Hall '-P 2ybc'
_symmetry_space_group_name_H-M 'P 1 21/c 1'
_atom_sites_solution_hydrogens geom
_atom_sites_solution_primary direct
_atom_sites_solution_secondary difmap
_audit_creation_method SHELXL-97
_cell_angle_alpha 90.00
_cell_angle_beta 91.120(2)
_cell_angle_gamma 90.00
_cell_formula_units_Z 4
_cell_length_a 9.2141(5)
_cell_length_b 14.8227(9)
_cell_length_c 10.4740(7)
_cell_measurement_reflns_used 3615
_cell_measurement_temperature 293(2)
_cell_measurement_theta_max 25.3
_cell_measurement_theta_min 2.32
_cell_volume 1430.24(15)
_computing_cell_refinement 'SAINT (Bruker, 2007)'
_computing_data_collection 'SMART (Bruker, 2007)'
_computing_data_reduction 'SAINT (Bruker, 2007)'
_computing_molecular_graphics 'SHELXTL (Sheldrick, 2008)'
_computing_publication_material 'SHELXL97 (Sheldrick, 2008)'
_computing_structure_refinement 'SHELXL97 (Sheldrick, 2008)'
_computing_structure_solution 'SHELXS97 (Sheldrick, 2008)'
_diffrn_ambient_temperature 293(2)
_diffrn_measured_fraction_theta_full 0.996
_diffrn_measured_fraction_theta_max 0.996
_diffrn_measurement_device_type 'Bruker SMART APEX CCD'
_diffrn_measurement_method '\f and \w'
_diffrn_radiation_monochromator graphite
_diffrn_radiation_source 'fine-focus sealed tube'
_diffrn_radiation_type MoK\a
_diffrn_radiation_wavelength 0.71073
_diffrn_reflns_av_R_equivalents 0.0337
_diffrn_reflns_av_sigmaI/netI 0.0282
_diffrn_reflns_limit_h_max 11
_diffrn_reflns_limit_h_min -11
_diffrn_reflns_limit_k_max 18
_diffrn_reflns_limit_k_min -18
_diffrn_reflns_limit_l_max 13
_diffrn_reflns_limit_l_min -13
_diffrn_reflns_number 13039
_diffrn_reflns_theta_full 27.00
_diffrn_reflns_theta_max 27.00
_diffrn_reflns_theta_min 3.22
_exptl_absorpt_coefficient_mu 0.247
_exptl_absorpt_correction_T_max 0.931
_exptl_absorpt_correction_T_min 0.910
_exptl_absorpt_correction_type multi-scan
_exptl_absorpt_process_details '(<i>SADABS</i>; Bruker, 2001)'
_exptl_crystal_colour colorless
_exptl_crystal_density_diffrn 1.413
_exptl_crystal_density_method 'not measured'
_exptl_crystal_description block
_exptl_crystal_F_000 648.0
_exptl_crystal_size_max 0.34
_exptl_crystal_size_mid 0.25
_exptl_crystal_size_min 0.24
_refine_diff_density_max 0.272
_refine_diff_density_min -0.520
_refine_ls_extinction_coef 0.083(5)
_refine_ls_extinction_expression Fc^*^=kFc[1+0.001xFc^2^\l^3^/sin(2\q)]^-1/4^
_refine_ls_extinction_method 'SHELXL97 (Sheldrick, 2008)'
_refine_ls_goodness_of_fit_ref 1.122
_refine_ls_hydrogen_treatment mixed
_refine_ls_matrix_type full
_refine_ls_number_parameters 191
_refine_ls_number_reflns 3105
_refine_ls_number_restraints 0
_refine_ls_restrained_S_all 1.122
_refine_ls_R_factor_all 0.0452
_refine_ls_R_factor_gt 0.0440
_refine_ls_shift/su_max 0.000
_refine_ls_shift/su_mean 0.000
_refine_ls_structure_factor_coef Fsqd
_refine_ls_weighting_details 'calc w=1/[\s^2^(Fo^2^)+(0.0661P)^2^+0.3546P] where P=(Fo^2^+2Fc^2^)/3'
_refine_ls_weighting_scheme calc
_refine_ls_wR_factor_gt 0.1159
_refine_ls_wR_factor_ref 0.1169
_reflns_number_gt 2962
_reflns_number_total 3105
_reflns_threshold_expression I>2sigma(I)
_cod_data_source_file is2665.cif
_cod_data_source_block I
_cod_original_sg_symbol_H-M 'P 21/c'
_cod_database_code 2229415
_cod_database_fobs_code 2229415

loop_
_symmetry_equiv_pos_as_xyz
'x, y, z'
'-x, y+1/2, -z+1/2'
'-x, -y, -z'
'x, -y-1/2, z-1/2'

loop_
_atom_site_type_symbol
_atom_site_label
_atom_site_fract_x
_atom_site_fract_y
_atom_site_fract_z
_atom_site_U_iso_or_equiv
_atom_site_adp_type
_atom_site_calc_flag
_atom_site_refinement_flags
_atom_site_occupancy
_atom_site_disorder_assembly
_atom_site_disorder_group
H H2A 0.152(2) 0.1046(13) 0.8007(19) 0.044(5) Uiso d . 1 . .
H H2B 0.219(2) 0.1123(13) 0.925(2) 0.052(6) Uiso d . 1 . .
C C1 0.48589(15) 0.11584(9) 0.87597(13) 0.0312(3) Uani d . 1 . .
C C2 0.62334(14) 0.11986(9) 0.82610(13) 0.0316(3) Uani d . 1 . .
H H2 0.7039 0.1236 0.8808 0.038 Uiso calc R 1 . .
C C3 0.64240(14) 0.11834(8) 0.69411(13) 0.0290(3) Uani d . 1 . .
C C4 0.52301(15) 0.11504(9) 0.61017(13) 0.0316(3) Uani d . 1 . .
C C5 0.38583(15) 0.10920(10) 0.66357(14) 0.0343(3) Uani d . 1 . .
H H5 0.3052 0.1060 0.6090 0.041 Uiso calc R 1 . .
C C6 0.36395(14) 0.10799(9) 0.79442(14) 0.0307(3) Uani d . 1 . .
C C7 0.53473(19) 0.11758(12) 0.46690(14) 0.0450(4) Uani d . 1 . .
H H7A 0.4465 0.0951 0.4284 0.067 Uiso calc R 1 . .
H H7B 0.6147 0.0806 0.4414 0.067 Uiso calc R 1 . .
H H7C 0.5505 0.1786 0.4397 0.067 Uiso calc R 1 . .
C C8 0.57504(19) 0.12216(13) 1.09045(15) 0.0467(4) Uani d . 1 . .
H H8C 0.5405 0.1230 1.1763 0.070 Uiso calc R 1 . .
H H8D 0.6294 0.1761 1.0748 0.070 Uiso calc R 1 . .
H H8E 0.6363 0.0705 1.0790 0.070 Uiso calc R 1 . .
C C9 0.91130(17) 0.12103(11) 0.23520(16) 0.0427(4) Uani d . 1 . .
H H9A 0.8646 0.1790 0.2222 0.051 Uiso calc R 1 . .
H H9B 0.8363 0.0758 0.2453 0.051 Uiso calc R 1 . .
C C10 1.12875(18) 0.18648(12) 0.33325(16) 0.0462(4) Uani d . 1 . .
H H10A 1.1928 0.1849 0.4078 0.055 Uiso calc R 1 . .
H H10B 1.0931 0.2477 0.3228 0.055 Uiso calc R 1 . .
C C11 1.21090(17) 0.15881(13) 0.21691(16) 0.0471(4) Uani d . 1 . .
H H11A 1.2914 0.1999 0.2047 0.056 Uiso calc R 1 . .
H H11B 1.2502 0.0987 0.2293 0.056 Uiso calc R 1 . .
C C12 1.0018(2) 0.09834(14) 0.12131(16) 0.0526(4) Uani d . 1 . .
H H12A 1.0400 0.0377 0.1310 0.063 Uiso calc R 1 . .
H H12B 0.9408 0.0996 0.0448 0.063 Uiso calc R 1 . .
O O1 0.91647(12) 0.12197(9) 0.75110(12) 0.0501(3) Uani d . 1 . .
O O2 0.83977(12) 0.02929(7) 0.57210(11) 0.0449(3) Uani d . 1 . .
O O3 0.83980(11) 0.19031(7) 0.55105(10) 0.0416(3) Uani d . 1 . .
O O5 1.11893(13) 0.15976(10) 0.10715(11) 0.0533(3) Uani d . 1 . .
O O4 0.45499(12) 0.11751(9) 1.00344(10) 0.0447(3) Uani d . 1 . .
N N1 1.00509(15) 0.12414(9) 0.35140(12) 0.0383(3) Uani d . 1 . .
H H1A 1.0389 0.0685 0.3690 0.046 Uiso calc R 1 . .
H H1B 0.9527 0.1427 0.4181 0.046 Uiso calc R 1 . .
N N2 0.22873(14) 0.09542(10) 0.84692(15) 0.0416(3) Uani d . 1 . .
S S1 0.82261(3) 0.11518(2) 0.63924(3) 0.03170(15) Uani d . 1 . .

loop_
_atom_site_aniso_label
_atom_site_aniso_U_11
_atom_site_aniso_U_22
_atom_site_aniso_U_33
_atom_site_aniso_U_12
_atom_site_aniso_U_13
_atom_site_aniso_U_23
C1 0.0266(7) 0.0409(7) 0.0263(6) 0.0017(5) 0.0007(5) -0.0003(5)
C2 0.0234(6) 0.0425(7) 0.0287(6) 0.0004(5) -0.0023(5) 0.0000(5)
C3 0.0247(6) 0.0331(6) 0.0292(6) 0.0013(4) 0.0016(5) -0.0007(5)
C4 0.0310(7) 0.0359(7) 0.0278(6) 0.0026(5) -0.0022(5) -0.0020(5)
C5 0.0261(6) 0.0428(8) 0.0337(7) 0.0015(5) -0.0068(5) -0.0025(5)
C6 0.0240(6) 0.0330(6) 0.0351(7) 0.0022(5) -0.0005(5) -0.0005(5)
C7 0.0442(9) 0.0628(10) 0.0279(7) 0.0011(7) -0.0031(6) -0.0029(6)
C8 0.0391(8) 0.0722(11) 0.0285(7) 0.0002(7) -0.0041(6) 0.0019(7)
C9 0.0326(8) 0.0515(9) 0.0441(9) 0.0013(6) 0.0020(6) 0.0035(6)
C10 0.0465(9) 0.0476(9) 0.0444(8) -0.0033(7) -0.0013(7) -0.0057(7)
C11 0.0357(7) 0.0563(10) 0.0495(9) -0.0041(7) 0.0074(7) 0.0044(7)
C12 0.0480(10) 0.0733(12) 0.0366(8) -0.0010(8) 0.0003(7) -0.0092(8)
O1 0.0255(5) 0.0828(9) 0.0420(6) -0.0007(5) -0.0006(5) 0.0016(5)
O2 0.0445(6) 0.0391(6) 0.0515(6) 0.0111(4) 0.0101(5) -0.0029(5)
O3 0.0421(6) 0.0389(6) 0.0442(6) -0.0001(4) 0.0136(5) 0.0033(4)
O5 0.0477(7) 0.0754(9) 0.0371(6) 0.0013(6) 0.0099(5) 0.0109(6)
O4 0.0280(5) 0.0799(9) 0.0263(5) 0.0004(5) 0.0018(4) 0.0003(5)
N1 0.0404(7) 0.0415(7) 0.0336(6) 0.0080(5) 0.0096(5) 0.0055(5)
N2 0.0233(6) 0.0583(8) 0.0431(7) 0.0010(5) 0.0007(5) -0.0006(6)
S1 0.0252(2) 0.0379(2) 0.0322(2) 0.00271(11) 0.00416(14) 0.00068(12)

loop_
_atom_type_symbol
_atom_type_description
_atom_type_scat_dispersion_real
_atom_type_scat_dispersion_imag
_atom_type_scat_source
C C 0.0033 0.0016 'International Tables Vol C Tables 4.2.6.8 and 6.1.1.4'
H H 0.0000 0.0000 'International Tables Vol C Tables 4.2.6.8 and 6.1.1.4'
N N 0.0061 0.0033 'International Tables Vol C Tables 4.2.6.8 and 6.1.1.4'
O O 0.0106 0.0060 'International Tables Vol C Tables 4.2.6.8 and 6.1.1.4'
S S 0.1246 0.1234 'International Tables Vol C Tables 4.2.6.8 and 6.1.1.4'

loop_
_geom_angle_atom_site_label_1
_geom_angle_atom_site_label_2
_geom_angle_atom_site_label_3
_geom_angle_site_symmetry_1
_geom_angle_site_symmetry_3
_geom_angle
_geom_angle_publ_flag
O4 C1 C2 . . 125.26(12) ?
O4 C1 C6 . . 114.54(12) ?
C2 C1 C6 . . 120.19(12) ?
C1 C2 C3 . . 120.51(12) ?
C1 C2 H2 . . 119.7 ?
C3 C2 H2 . . 119.7 ?
C4 C3 C2 . . 120.74(12) ?
C4 C3 S1 . . 121.87(11) ?
C2 C3 S1 . . 117.32(10) ?
C5 C4 C3 . . 117.32(12) ?
C5 C4 C7 . . 118.94(13) ?
C3 C4 C7 . . 123.74(13) ?
C6 C5 C4 . . 123.13(12) ?
C6 C5 H5 . . 118.4 ?
C4 C5 H5 . . 118.4 ?
N2 C6 C5 . . 122.87(13) ?
N2 C6 C1 . . 119.06(13) ?
C5 C6 C1 . . 118.01(13) ?
C4 C7 H7A . . 109.5 ?
C4 C7 H7B . . 109.5 ?
H7A C7 H7B . . 109.5 ?
C4 C7 H7C . . 109.5 ?
H7A C7 H7C . . 109.5 ?
H7B C7 H7C . . 109.5 ?
O4 C8 H8C . . 109.5 ?
O4 C8 H8D . . 109.5 ?
H8C C8 H8D . . 109.5 ?
O4 C8 H8E . . 109.5 ?
H8C C8 H8E . . 109.5 ?
H8D C8 H8E . . 109.5 ?
N1 C9 C12 . . 109.57(13) ?
N1 C9 H9A . . 109.8 ?
C12 C9 H9A . . 109.8 ?
N1 C9 H9B . . 109.8 ?
C12 C9 H9B . . 109.8 ?
H9A C9 H9B . . 108.2 ?
N1 C10 C11 . . 109.53(13) ?
N1 C10 H10A . . 109.8 ?
C11 C10 H10A . . 109.8 ?
N1 C10 H10B . . 109.8 ?
C11 C10 H10B . . 109.8 ?
H10A C10 H10B . . 108.2 ?
O5 C11 C10 . . 110.65(13) ?
O5 C11 H11A . . 109.5 ?
C10 C11 H11A . . 109.5 ?
O5 C11 H11B . . 109.5 ?
C10 C11 H11B . . 109.5 ?
H11A C11 H11B . . 108.1 ?
O5 C12 C9 . . 111.88(15) ?
O5 C12 H12A . . 109.2 ?
C9 C12 H12A . . 109.2 ?
O5 C12 H12B . . 109.2 ?
C9 C12 H12B . . 109.2 ?
H12A C12 H12B . . 107.9 ?
C11 O5 C12 . . 110.65(12) ?
C1 O4 C8 . . 116.84(12) ?
C9 N1 C10 . . 110.61(12) ?
C9 N1 H1A . . 109.5 ?
C10 N1 H1A . . 109.5 ?
C9 N1 H1B . . 109.5 ?
C10 N1 H1B . . 109.5 ?
H1A N1 H1B . . 108.1 ?
C6 N2 H2A . . 119.5(13) ?
C6 N2 H2B . . 116.8(15) ?
H2A N2 H2B . . 112.7(19) ?
O1 S1 O3 . . 112.93(7) ?
O1 S1 O2 . . 112.40(7) ?
O3 S1 O2 . . 110.23(7) ?
O1 S1 C3 . . 106.58(7) ?
O3 S1 C3 . . 107.47(6) ?
O2 S1 C3 . . 106.86(6) ?

loop_
_geom_bond_atom_site_label_1
_geom_bond_atom_site_label_2
_geom_bond_site_symmetry_2
_geom_bond_distance
_geom_bond_publ_flag
C1 O4 . 1.3707(17) ?
C1 C2 . 1.3806(19) ?
C1 C6 . 1.4029(19) ?
C2 C3 . 1.3972(19) ?
C2 H2 . 0.9300 ?
C3 C4 . 1.3955(19) ?
C3 S1 . 1.7683(13) ?
C4 C5 . 1.395(2) ?
C4 C7 . 1.507(2) ?
C5 C6 . 1.389(2) ?
C5 H5 . 0.9300 ?
C6 N2 . 1.3842(18) ?
C7 H7A . 0.9600 ?
C7 H7B . 0.9600 ?
C7 H7C . 0.9600 ?
C8 O4 . 1.4211(18) ?
C8 H8C . 0.9600 ?
C8 H8D . 0.9600 ?
C8 H8E . 0.9600 ?
C9 N1 . 1.480(2) ?
C9 C12 . 1.507(2) ?
C9 H9A . 0.9700 ?
C9 H9B . 0.9700 ?
C10 N1 . 1.482(2) ?
C10 C11 . 1.504(2) ?
C10 H10A . 0.9700 ?
C10 H10B . 0.9700 ?
C11 O5 . 1.415(2) ?
C11 H11A . 0.9700 ?
C11 H11B . 0.9700 ?
C12 O5 . 1.422(2) ?
C12 H12A . 0.9700 ?
C12 H12B . 0.9700 ?
O1 S1 . 1.4461(12) ?
O2 S1 . 1.4645(11) ?
O3 S1 . 1.4575(11) ?
N1 H1A . 0.9000 ?
N1 H1B . 0.9000 ?
N2 H2A . 0.86(2) ?
N2 H2B . 0.86(2) ?

loop_
_geom_hbond_atom_site_label_D
_geom_hbond_atom_site_label_H
_geom_hbond_atom_site_label_A
_geom_hbond_site_symmetry_A
_geom_hbond_distance_DH
_geom_hbond_distance_HA
_geom_hbond_distance_DA
_geom_hbond_angle_DHA
_geom_hbond_publ_flag
N1 H1A O2 3_756 0.90 1.92 2.795(3) 162 yes
N1 H1B O2 . 0.90 2.56 3.126(2) 121 yes
N1 H1B O3 . 0.90 1.89 2.790(3) 175 yes
N2 H2A O1 1_455 0.86(2) 2.23(2) 3.054(3) 159.1(2) yes
N2 H2B O5 1_456 0.85(2) 2.25(2) 3.077(4) 161.5(2) yes

loop_
_cod_related_entry_id
_cod_related_entry_database
_cod_related_entry_code
1 ChemSpider 30656530
